data_2001767
loop_
_publ_author_name
'Soundararajan, S.'
'Duesler, E. N.'
'Hageman, J. H.'

_publ_section_title
;
 Structure of 4-carboxy-2-nitrobenzeneboronic acid
;
_journal_issue 4
_journal_name_full 'Acta Crystallographica Section C'
_journal_page_first 690
_journal_page_last 693
_journal_paper_doi 10.1107/S0108270192010916
_journal_volume 49
_journal_year 1993
_chemical_formula_sum 'C7 H6 B N O6'
_chemical_formula_weight 210.94
_space_group_IT_number 14
_space_group_name_Hall '-P 2yn'
_space_group_name_H-M_alt 'P 1 21/n 1'
_symmetry_cell_setting monoclinic
_symmetry_space_group_name_Hall '-P 2yn'
_symmetry_space_group_name_H-M 'P 1 21/n 1'
_cell_angle_alpha 90
_cell_angle_beta 106.47(2)
_cell_angle_gamma 90
_cell_formula_units_Z 4
_cell_length_a 10.542(2)
_cell_length_b 6.4110(10)
_cell_length_c 13.105(4)
_cell_volume 849.4(3)
_diffrn_radiation_type Mo
_diffrn_radiation_wavelength 0.71069
_exptl_absorpt_coefficient_mu 0.13
_exptl_crystal_density_diffrn 1.649
_exptl_crystal_density_meas 1.65
_exptl_crystal_F_000 432
_cod_data_source_file st0552.cif
_cod_data_source_block st0552_structure_1_of_1
_cod_original_cell_volume 849.3(4)
_cod_original_formula_sum 'C7 H6 B1 N1 O6'
_cod_database_code 2001767

loop_
_space_group_symop_id
_space_group_symop_operation_xyz
1 x,y,z
2 -x+1/2,y+1/2,-z+1/2
3 -x,-y,-z
4 x+1/2,-y+1/2,z+1/2

loop_
_atom_site_label
_atom_site_fract_x
_atom_site_fract_y
_atom_site_fract_z
_atom_site_U_iso_or_equiv
C(1) -.0022(2) .8794(3) .3502(2) .0240(10)
C(2) .0026(3) 1.0606(3) .2930(2) .0250(10)
C(3) .1089(2) 1.1910(3) .3294(2) .0240(10)
C(4) .2124(3) 1.1581(3) .4212(2) .0250(10)
C(5) .2037(3) .9755(3) .4770(2) .0300(10)
C(6) .0989(3) .8376(3) .4421(2) .0290(10)
C(7) -.1165(3) .7365(3) .3093(2) .0270(10)
N(1) .1153(2) 1.3774(3) .2657(2) .0310(10)
O(1) -.1056(2) .5601(2) .36330(10) .0390(10)
O(2) -.2094(2) .7735(2) .23280(10) .0400(10)
O(3) .0250(2) 1.4121(3) .18560(10) .0510(10)
O(4) .2109(2) 1.4925(3) .29610(10) .0460(10)
O(5) .3307(2) 1.4658(3) .52740(10) .0350(10)
O(6) .4492(2) 1.2742(3) .43230(10) .0400(10)
B(1) .3351(3) 1.3113(4) .4590(2) .0280(10)
H(2) -.0667 1.0935 .2297 ?
H(5A) .2720 .9447 .5412 ?
H(6A) .0963 .7124 .4816 ?
H(1) -.175(3) .483(5) .334(2) ?
H(5) .398(3) 1.540(5) .540(2) ?
H(6) .446(3) 1.171(5) .396(2) ?

loop_
_geom_bond_atom_site_label_1
_geom_bond_atom_site_label_2
_geom_bond_distance
C(1) C(2) 1.392(3)
C(1) C(6) 1.389(3)
C(1) C(7) 1.488(3)
C(2) C(3) 1.371(3)
C(3) C(4) 1.392(3)
C(3) N(1) 1.470(3)
C(4) C(5) 1.398(3)
C(4) B(1) 1.588(4)
C(5) C(6) 1.387(3)
C(7) O(1) 1.322(3)
C(7) O(2) 1.209(3)
N(1) O(3) 1.221(3)
N(1) O(4) 1.221(3)
O(5) B(1) 1.346(3)
O(6) B(1) 1.365(4)
C(2) H(2) .960
C(5) H(5A) .960
C(6) H(6A) .960
O(1) H(1) .88(3)
O(5) H(5) .83(3)
O(6) H(6) .81(3)
